data_4334292
loop_
_publ_author_name
'Parisa Ebrahimpour'
'Mairi F. Haddow'
'Duncan F. Wass'

_publ_section_title
;
 New Cu(I)-Ethylene Complexes Based on Tridentate Imine Ligands: Synthesis
 and Structure
;
_journal_name_full 'Inorganic Chemistry'
_journal_page_first 3765
_journal_page_last 3771
_journal_paper_doi 10.1021/ic302325u
_journal_volume 52
_journal_year 2013
_chemical_absolute_configuration ad
_chemical_formula_moiety 'C38 H49 Cu N3, F6 Sb'
_chemical_formula_sum 'C38 H49 Cu F6 N3 Sb'
_chemical_formula_weight 847.11
_chemical_name_common '[Cu(2)(C2H4)]SbF6'
_chemical_name_systematic
; 
 ? 
;
_space_group_IT_number 2
_space_group_name_H-M_alt 'P -1'
_symmetry_cell_setting triclinic
_symmetry_space_group_name_Hall '-P 1'
_symmetry_space_group_name_H-M 'P -1'
_atom_sites_solution_hydrogens geom
_atom_sites_solution_primary direct
_atom_sites_solution_secondary difmap
_audit_creation_method SHELXL-97
_cell_angle_alpha 87.069(3)
_cell_angle_beta 82.652(3)
_cell_angle_gamma 87.423(3)
_cell_formula_units_Z 2
_cell_length_a 10.4468(4)
_cell_length_b 11.9367(5)
_cell_length_c 15.8619(7)
_cell_measurement_reflns_used 5354
_cell_measurement_temperature 100(2)
_cell_measurement_theta_max 22.37
_cell_measurement_theta_min 2.22
_cell_volume 1957.70(14)
_computing_cell_refinement 'Bruker Apex II'
_computing_data_collection 'Bruker Apex II'
_computing_data_reduction 'Bruker SAINT'
_computing_molecular_graphics 'Bruker ShelXTL'
_computing_publication_material 'Bruker ShelXTL'
_computing_structure_refinement 'SHELXL-97 (Sheldrick, 1997)'
_computing_structure_solution 'SHELXS-97 (Sheldrick, 1990)'
_diffrn_ambient_temperature 100(2)
_diffrn_measured_fraction_theta_full 0.994
_diffrn_measured_fraction_theta_max 0.994
_diffrn_radiation_monochromator graphite
_diffrn_radiation_source 'fine-focus sealed tube'
_diffrn_radiation_type MoK\a
_diffrn_radiation_wavelength 0.71073
_diffrn_reflns_av_R_equivalents 0.0618
_diffrn_reflns_av_sigmaI/netI 0.0687
_diffrn_reflns_limit_h_max 13
_diffrn_reflns_limit_h_min -13
_diffrn_reflns_limit_k_max 15
_diffrn_reflns_limit_k_min -15
_diffrn_reflns_limit_l_max 14
_diffrn_reflns_limit_l_min -20
_diffrn_reflns_number 33836
_diffrn_reflns_theta_full 27.66
_diffrn_reflns_theta_max 27.66
_diffrn_reflns_theta_min 1.71
_exptl_absorpt_coefficient_mu 1.291
_exptl_absorpt_correction_T_max 0.7456
_exptl_absorpt_correction_T_min 0.6641
_exptl_absorpt_correction_type multi-scan
_exptl_absorpt_process_details 'SADABS V2008/1'
_exptl_crystal_colour colourless
_exptl_crystal_density_diffrn 1.437
_exptl_crystal_description block
_exptl_crystal_F_000 864
_exptl_crystal_size_max 0.242
_exptl_crystal_size_mid 0.159
_exptl_crystal_size_min 0.073
_refine_diff_density_max 1.209
_refine_diff_density_min -0.772
_refine_diff_density_rms 0.096
_refine_ls_extinction_method none
_refine_ls_goodness_of_fit_ref 1.014
_refine_ls_hydrogen_treatment mixed
_refine_ls_matrix_type full
_refine_ls_number_parameters 467
_refine_ls_number_reflns 9159
_refine_ls_number_restraints 0
_refine_ls_restrained_S_all 1.014
_refine_ls_R_factor_all 0.0863
_refine_ls_R_factor_gt 0.0473
_refine_ls_shift/su_max 0.001
_refine_ls_shift/su_mean 0.000
_refine_ls_structure_factor_coef Fsqd
_refine_ls_weighting_details 'calc w=1/[\s^2^(Fo^2^)+(0.0500P)^2^+0.6241P] where P=(Fo^2^+2Fc^2^)/3'
_refine_ls_weighting_scheme calc
_refine_ls_wR_factor_gt 0.0984
_refine_ls_wR_factor_ref 0.1134
_reflns_number_gt 6153
_reflns_number_total 9159
_reflns_threshold_expression >2sigma(I)
_cod_data_source_file ic302325u_si_002_5.cif
_cod_data_source_block '[Cu(2)(C2H4)]SbF6'
_cod_database_code 4334292

loop_
_symmetry_equiv_pos_as_xyz
'x, y, z'
'-x, -y, -z'

loop_
_atom_site_label
_atom_site_type_symbol
_atom_site_fract_x
_atom_site_fract_y
_atom_site_fract_z
_atom_site_U_iso_or_equiv
_atom_site_adp_type
_atom_site_occupancy
_atom_site_symmetry_multiplicity
_atom_site_calc_flag
_atom_site_refinement_flags
Cu1 Cu 0.30410(4) 0.75294(4) 0.23276(3) 0.02899(12) Uani 1 1 d .
N1 N 0.3984(3) 0.7518(3) 0.1126(2) 0.0293(7) Uani 1 1 d .
N2 N 0.1386(3) 0.6828(3) 0.2011(2) 0.0330(8) Uani 1 1 d .
N3 N 0.3876(3) 0.5927(3) 0.2640(2) 0.0307(7) Uani 1 1 d .
C1 C 0.3419(6) 0.9058(4) 0.2751(3) 0.0458(11) Uani 1 1 d .
H1A H 0.436(5) 0.890(5) 0.272(3) 0.09(2) Uiso 1 1 d .
H1B H 0.303(5) 0.953(5) 0.238(3) 0.076(18) Uiso 1 1 d .
C2 C 0.2654(4) 0.8522(4) 0.3378(3) 0.0334(9) Uani 1 1 d .
H2A H 0.300(4) 0.821(4) 0.390(3) 0.052(13) Uiso 1 1 d .
H2B H 0.183(4) 0.871(4) 0.343(3) 0.047(13) Uiso 1 1 d .
C3 C 0.1674(4) 0.5864(3) 0.1447(3) 0.0360(9) Uani 1 1 d .
H3 H 0.0836 0.5593 0.1309 0.043 Uiso 1 1 calc R
C4 C 0.2468(4) 0.6252(3) 0.0617(3) 0.0379(10) Uani 1 1 d .
H4A H 0.2438 0.5676 0.0194 0.045 Uiso 1 1 calc R
H4B H 0.2055 0.6952 0.0399 0.045 Uiso 1 1 calc R
C5 C 0.3872(4) 0.6465(3) 0.0684(3) 0.0337(9) Uani 1 1 d .
H5 H 0.4339 0.6551 0.0095 0.040 Uiso 1 1 calc R
C6 C 0.4510(4) 0.5486(3) 0.1147(3) 0.0387(10) Uani 1 1 d .
H6A H 0.5378 0.5705 0.1248 0.046 Uiso 1 1 calc R
H6B H 0.4629 0.4844 0.0769 0.046 Uiso 1 1 calc R
C7 C 0.3772(4) 0.5093(3) 0.1997(3) 0.0348(9) Uani 1 1 d .
H7 H 0.4178 0.4365 0.2187 0.042 Uiso 1 1 calc R
C8 C 0.2351(4) 0.4907(3) 0.1907(3) 0.0372(10) Uani 1 1 d .
H8A H 0.2307 0.4214 0.1597 0.045 Uiso 1 1 calc R
H8B H 0.1873 0.4785 0.2483 0.045 Uiso 1 1 calc R
C9 C 0.4708(3) 0.8285(3) 0.0759(2) 0.0302(9) Uani 1 1 d .
H9 H 0.4750 0.8944 0.1065 0.036 Uiso 1 1 calc R
C10 C 0.5492(4) 0.8258(3) -0.0097(2) 0.0308(9) Uani 1 1 d .
C11 C 0.6807(4) 0.7952(3) -0.0157(3) 0.0327(9) Uani 1 1 d .
C12 C 0.7522(4) 0.7900(3) -0.0950(3) 0.0368(10) Uani 1 1 d .
H12 H 0.8416 0.7697 -0.0990 0.044 Uiso 1 1 calc R
C13 C 0.6964(4) 0.8140(3) -0.1693(3) 0.0366(9) Uani 1 1 d .
C14 C 0.5656(4) 0.8474(3) -0.1616(2) 0.0334(9) Uani 1 1 d .
H14 H 0.5265 0.8652 -0.2117 0.040 Uiso 1 1 calc R
C15 C 0.4914(4) 0.8554(3) -0.0834(3) 0.0322(9) Uani 1 1 d .
C16 C 0.7459(4) 0.7657(4) 0.0631(3) 0.0440(11) Uani 1 1 d .
H16A H 0.7138 0.6947 0.0896 0.066 Uiso 1 1 calc R
H16B H 0.7265 0.8254 0.1035 0.066 Uiso 1 1 calc R
H16C H 0.8395 0.7580 0.0471 0.066 Uiso 1 1 calc R
C17 C 0.7754(4) 0.8031(4) -0.2562(3) 0.0510(12) Uani 1 1 d .
H17A H 0.7899 0.8780 -0.2831 0.076 Uiso 1 1 calc R
H17B H 0.7285 0.7594 -0.2920 0.076 Uiso 1 1 calc R
H17C H 0.8588 0.7650 -0.2494 0.076 Uiso 1 1 calc R
C18 C 0.3514(4) 0.8955(3) -0.0776(3) 0.0362(9) Uani 1 1 d .
H18A H 0.3314 0.9221 -0.1341 0.054 Uiso 1 1 calc R
H18B H 0.3360 0.9570 -0.0384 0.054 Uiso 1 1 calc R
H18C H 0.2960 0.8333 -0.0564 0.054 Uiso 1 1 calc R
C19 C 0.0205(4) 0.7117(4) 0.2196(3) 0.0390(10) Uani 1 1 d .
H19 H -0.0425 0.6710 0.1972 0.047 Uiso 1 1 calc R
C20 C -0.0238(4) 0.8063(4) 0.2749(3) 0.0368(10) Uani 1 1 d .
C21 C -0.0281(4) 0.9169(4) 0.2408(3) 0.0446(11) Uani 1 1 d .
C22 C -0.0713(5) 1.0009(4) 0.2962(4) 0.0581(14) Uani 1 1 d .
H22 H -0.0763 1.0763 0.2741 0.070 Uiso 1 1 calc R
C23 C -0.1071(4) 0.9795(5) 0.3817(4) 0.0613(16) Uani 1 1 d .
C24 C -0.1013(4) 0.8697(5) 0.4143(3) 0.0596(15) Uani 1 1 d .
H24 H -0.1245 0.8542 0.4735 0.072 Uiso 1 1 calc R
C25 C -0.0614(4) 0.7810(4) 0.3610(3) 0.0483(12) Uani 1 1 d .
C26 C 0.0152(5) 0.9438(4) 0.1481(3) 0.0535(13) Uani 1 1 d .
H26A H -0.0032 1.0236 0.1350 0.080 Uiso 1 1 calc R
H26B H -0.0313 0.8982 0.1133 0.080 Uiso 1 1 calc R
H26C H 0.1082 0.9271 0.1358 0.080 Uiso 1 1 calc R
C27 C -0.1518(6) 1.0737(6) 0.4408(4) 0.094(2) Uani 1 1 d .
H27A H -0.1229 1.1455 0.4139 0.141 Uiso 1 1 calc R
H27B H -0.1150 1.0603 0.4944 0.141 Uiso 1 1 calc R
H27C H -0.2463 1.0762 0.4523 0.141 Uiso 1 1 calc R
C28 C -0.0538(5) 0.6635(5) 0.3969(3) 0.0655(15) Uani 1 1 d .
H28A H 0.0369 0.6376 0.3942 0.098 Uiso 1 1 calc R
H28B H -0.0995 0.6149 0.3639 0.098 Uiso 1 1 calc R
H28C H -0.0938 0.6608 0.4563 0.098 Uiso 1 1 calc R
C29 C 0.4411(4) 0.5598(3) 0.3292(3) 0.0342(9) Uani 1 1 d .
H29 H 0.4679 0.4830 0.3350 0.041 Uiso 1 1 calc R
C30 C 0.4634(4) 0.6354(3) 0.3958(3) 0.0338(9) Uani 1 1 d .
C31 C 0.3932(4) 0.6216(4) 0.4768(3) 0.0383(10) Uani 1 1 d .
C32 C 0.4110(4) 0.6968(4) 0.5389(3) 0.0441(11) Uani 1 1 d .
H32 H 0.3630 0.6885 0.5937 0.053 Uiso 1 1 calc R
C33 C 0.4965(4) 0.7827(4) 0.5225(3) 0.0443(11) Uani 1 1 d .
C34 C 0.5670(4) 0.7924(4) 0.4428(3) 0.0386(10) Uani 1 1 d .
H34 H 0.6268 0.8506 0.4313 0.046 Uiso 1 1 calc R
C35 C 0.5534(4) 0.7198(4) 0.3788(3) 0.0348(9) Uani 1 1 d .
C36 C 0.2963(4) 0.5308(4) 0.4970(3) 0.0475(11) Uani 1 1 d .
H36A H 0.2586 0.5336 0.5567 0.071 Uiso 1 1 calc R
H36B H 0.3397 0.4573 0.4871 0.071 Uiso 1 1 calc R
H36C H 0.2279 0.5427 0.4602 0.071 Uiso 1 1 calc R
C37 C 0.5102(5) 0.8654(5) 0.5901(3) 0.0598(14) Uani 1 1 d .
H37A H 0.4868 0.9414 0.5693 0.090 Uiso 1 1 calc R
H37B H 0.5998 0.8628 0.6025 0.090 Uiso 1 1 calc R
H37C H 0.4529 0.8455 0.6420 0.090 Uiso 1 1 calc R
C38 C 0.6346(4) 0.7332(4) 0.2934(3) 0.0377(10) Uani 1 1 d .
H38A H 0.6917 0.6665 0.2838 0.057 Uiso 1 1 calc R
H38B H 0.6867 0.7996 0.2924 0.057 Uiso 1 1 calc R
H38C H 0.5781 0.7422 0.2485 0.057 Uiso 1 1 calc R
Sb1 Sb 0.81033(2) 0.37080(2) 0.195581(18) 0.03525(10) Uani 1 1 d .
F1 F 0.7122(3) 0.4586(2) 0.27708(16) 0.0575(7) Uani 1 1 d .
F2 F 0.9554(3) 0.3871(3) 0.2502(2) 0.0792(10) Uani 1 1 d .
F3 F 0.8489(3) 0.5004(2) 0.12831(17) 0.0586(7) Uani 1 1 d .
F4 F 0.9076(2) 0.2817(3) 0.11524(17) 0.0604(8) Uani 1 1 d .
F5 F 0.6631(2) 0.3567(2) 0.14195(17) 0.0489(6) Uani 1 1 d .
F6 F 0.7684(3) 0.2425(2) 0.26361(18) 0.0712(9) Uani 1 1 d .

loop_
_atom_site_aniso_label
_atom_site_aniso_U_11
_atom_site_aniso_U_22
_atom_site_aniso_U_33
_atom_site_aniso_U_23
_atom_site_aniso_U_13
_atom_site_aniso_U_12
Cu1 0.0290(2) 0.0244(3) 0.0340(3) -0.0078(2) -0.0042(2) 0.00196(19)
N1 0.0273(16) 0.0224(17) 0.0392(19) -0.0073(14) -0.0067(14) 0.0036(13)
N2 0.0301(17) 0.0291(19) 0.0400(19) -0.0047(15) -0.0060(14) 0.0034(14)
N3 0.0307(17) 0.0237(18) 0.0373(18) -0.0053(15) -0.0045(14) 0.0063(14)
C1 0.062(3) 0.030(3) 0.044(3) -0.013(2) 0.000(2) -0.002(2)
C2 0.029(2) 0.035(2) 0.038(2) -0.0180(19) -0.0048(19) 0.0065(18)
C3 0.039(2) 0.024(2) 0.048(2) -0.0075(19) -0.0127(19) -0.0063(17)
C4 0.051(3) 0.026(2) 0.040(2) -0.0129(18) -0.010(2) -0.0078(19)
C5 0.039(2) 0.025(2) 0.037(2) -0.0128(18) 0.0004(18) -0.0001(17)
C6 0.042(2) 0.029(2) 0.045(2) -0.0141(19) 0.0002(19) 0.0038(18)
C7 0.040(2) 0.020(2) 0.044(2) -0.0098(18) -0.0049(18) 0.0085(17)
C8 0.040(2) 0.024(2) 0.048(2) -0.0098(19) -0.0023(19) -0.0008(18)
C9 0.029(2) 0.029(2) 0.033(2) -0.0072(17) -0.0056(16) 0.0029(17)
C10 0.033(2) 0.021(2) 0.039(2) -0.0044(17) -0.0024(17) -0.0024(16)
C11 0.031(2) 0.025(2) 0.043(2) -0.0032(18) -0.0034(17) -0.0001(16)
C12 0.031(2) 0.029(2) 0.049(3) -0.0049(19) -0.0016(19) 0.0024(17)
C13 0.042(2) 0.026(2) 0.039(2) -0.0025(18) 0.0025(19) -0.0002(18)
C14 0.040(2) 0.026(2) 0.034(2) -0.0003(17) -0.0061(18) 0.0017(17)
C15 0.035(2) 0.021(2) 0.042(2) -0.0057(17) -0.0052(18) -0.0008(16)
C16 0.035(2) 0.046(3) 0.052(3) -0.006(2) -0.011(2) 0.005(2)
C17 0.050(3) 0.043(3) 0.055(3) 0.002(2) 0.010(2) 0.010(2)
C18 0.034(2) 0.029(2) 0.044(2) -0.0011(19) -0.0017(18) 0.0002(17)
C19 0.031(2) 0.038(3) 0.051(3) -0.007(2) -0.0144(19) -0.0008(18)
C20 0.0226(19) 0.040(3) 0.050(3) -0.007(2) -0.0105(18) 0.0043(17)
C21 0.037(2) 0.044(3) 0.056(3) -0.011(2) -0.018(2) 0.006(2)
C22 0.055(3) 0.042(3) 0.084(4) -0.028(3) -0.034(3) 0.024(2)
C23 0.034(3) 0.079(4) 0.075(4) -0.037(3) -0.022(2) 0.025(3)
C24 0.023(2) 0.101(5) 0.057(3) -0.019(3) -0.009(2) 0.004(3)
C25 0.022(2) 0.067(4) 0.056(3) -0.011(3) -0.0047(19) -0.001(2)
C26 0.064(3) 0.036(3) 0.065(3) -0.002(2) -0.026(3) 0.001(2)
C27 0.072(4) 0.115(6) 0.104(5) -0.073(4) -0.042(4) 0.055(4)
C28 0.056(3) 0.080(4) 0.059(3) 0.012(3) -0.005(3) -0.023(3)
C29 0.030(2) 0.023(2) 0.047(2) -0.0004(18) -0.0013(18) 0.0081(16)
C30 0.029(2) 0.034(2) 0.039(2) -0.0005(18) -0.0098(17) 0.0086(17)
C31 0.031(2) 0.039(3) 0.044(2) 0.005(2) -0.0084(18) 0.0087(18)
C32 0.041(2) 0.056(3) 0.035(2) 0.000(2) -0.0062(19) 0.015(2)
C33 0.040(2) 0.051(3) 0.044(3) -0.011(2) -0.015(2) 0.011(2)
C34 0.030(2) 0.042(3) 0.046(3) -0.005(2) -0.0128(19) 0.0070(18)
C35 0.029(2) 0.037(2) 0.040(2) -0.0044(19) -0.0112(17) 0.0130(18)
C36 0.048(3) 0.046(3) 0.047(3) 0.007(2) -0.005(2) 0.006(2)
C37 0.063(3) 0.074(4) 0.046(3) -0.020(3) -0.017(2) 0.006(3)
C38 0.031(2) 0.039(3) 0.044(2) -0.006(2) -0.0067(18) 0.0021(18)
Sb1 0.03106(15) 0.03213(17) 0.04309(18) -0.00403(12) -0.00873(12) 0.00718(11)
F1 0.0672(18) 0.0499(17) 0.0533(16) -0.0134(13) -0.0035(13) 0.0201(14)
F2 0.0561(18) 0.108(3) 0.081(2) -0.011(2) -0.0374(16) 0.0071(18)
F3 0.0657(18) 0.0481(18) 0.0638(18) 0.0082(14) -0.0126(14) -0.0207(14)
F4 0.0448(15) 0.070(2) 0.0635(18) -0.0176(15) 0.0013(13) 0.0202(14)
F5 0.0359(13) 0.0430(16) 0.0711(17) -0.0123(13) -0.0160(12) -0.0005(11)
F6 0.101(2) 0.0395(17) 0.0648(19) 0.0138(14) 0.0082(16) 0.0207(16)

loop_
_atom_type_symbol
_atom_type_description
_atom_type_scat_dispersion_real
_atom_type_scat_dispersion_imag
_atom_type_scat_source
C C 0.0033 0.0016 'International Tables Vol C Tables 4.2.6.8 and 6.1.1.4'
H H 0.0000 0.0000 'International Tables Vol C Tables 4.2.6.8 and 6.1.1.4'
N N 0.0061 0.0033 'International Tables Vol C Tables 4.2.6.8 and 6.1.1.4'
F F 0.0171 0.0103 'International Tables Vol C Tables 4.2.6.8 and 6.1.1.4'
Cu Cu 0.3201 1.2651 'International Tables Vol C Tables 4.2.6.8 and 6.1.1.4'
Sb Sb -0.5866 1.5461 'International Tables Vol C Tables 4.2.6.8 and 6.1.1.4'

loop_
_geom_angle_atom_site_label_1
_geom_angle_atom_site_label_2
_geom_angle_atom_site_label_3
_geom_angle
N1 Cu1 C1 104.27(17)
N1 Cu1 C2 142.32(16)
C1 Cu1 C2 38.06(18)
N1 Cu1 N2 94.47(12)
C1 Cu1 N2 133.85(19)
C2 Cu1 N2 112.41(15)
N1 Cu1 N3 91.46(12)
C1 Cu1 N3 128.17(19)
C2 Cu1 N3 112.36(15)
N2 Cu1 N3 92.30(12)
C9 N1 C5 119.3(3)
C9 N1 Cu1 126.2(3)
C5 N1 Cu1 114.4(2)
C19 N2 C3 116.5(3)
C19 N2 Cu1 130.3(3)
C3 N2 Cu1 113.1(2)
C29 N3 C7 117.4(3)
C29 N3 Cu1 129.6(3)
C7 N3 Cu1 113.0(2)
C2 C1 Cu1 72.3(3)
C2 C1 H1A 118(3)
Cu1 C1 H1A 95(4)
C2 C1 H1B 117(3)
Cu1 C1 H1B 101(3)
H1A C1 H1B 125(5)
C1 C2 Cu1 69.6(3)
C1 C2 H2A 121(3)
Cu1 C2 H2A 115(3)
C1 C2 H2B 117(3)
Cu1 C2 H2B 108(3)
H2A C2 H2B 116(4)
N2 C3 C8 110.1(3)
N2 C3 C4 109.7(3)
C8 C3 C4 112.2(3)
N2 C3 H3 108.2
C8 C3 H3 108.2
C4 C3 H3 108.2
C5 C4 C3 115.2(3)
C5 C4 H4A 108.5
C3 C4 H4A 108.5
C5 C4 H4B 108.5
C3 C4 H4B 108.5
H4A C4 H4B 107.5
N1 C5 C4 110.7(3)
N1 C5 C6 109.8(3)
C4 C5 C6 111.3(3)
N1 C5 H5 108.3
C4 C5 H5 108.3
C6 C5 H5 108.3
C5 C6 C7 115.4(3)
C5 C6 H6A 108.4
C7 C6 H6A 108.4
C5 C6 H6B 108.4
C7 C6 H6B 108.4
H6A C6 H6B 107.5
N3 C7 C6 109.4(3)
N3 C7 C8 110.9(3)
C6 C7 C8 111.0(3)
N3 C7 H7 108.5
C6 C7 H7 108.5
C8 C7 H7 108.5
C3 C8 C7 114.9(3)
C3 C8 H8A 108.5
C7 C8 H8A 108.5
C3 C8 H8B 108.5
C7 C8 H8B 108.5
H8A C8 H8B 107.5
N1 C9 C10 127.2(4)
N1 C9 H9 116.4
C10 C9 H9 116.4
C11 C10 C15 120.4(4)
C11 C10 C9 119.4(3)
C15 C10 C9 120.2(3)
C12 C11 C10 119.2(4)
C12 C11 C16 119.4(3)
C10 C11 C16 121.4(4)
C11 C12 C13 121.6(4)
C11 C12 H12 119.2
C13 C12 H12 119.2
C12 C13 C14 118.0(4)
C12 C13 C17 120.9(4)
C14 C13 C17 121.1(4)
C15 C14 C13 122.1(4)
C15 C14 H14 119.0
C13 C14 H14 119.0
C14 C15 C10 118.5(4)
C14 C15 C18 120.5(4)
C10 C15 C18 120.9(4)
C11 C16 H16A 109.5
C11 C16 H16B 109.5
H16A C16 H16B 109.5
C11 C16 H16C 109.5
H16A C16 H16C 109.5
H16B C16 H16C 109.5
C13 C17 H17A 109.5
C13 C17 H17B 109.5
H17A C17 H17B 109.5
C13 C17 H17C 109.5
H17A C17 H17C 109.5
H17B C17 H17C 109.5
C15 C18 H18A 109.5
C15 C18 H18B 109.5
H18A C18 H18B 109.5
C15 C18 H18C 109.5
H18A C18 H18C 109.5
H18B C18 H18C 109.5
N2 C19 C20 123.0(4)
N2 C19 H19 118.5
C20 C19 H19 118.5
C25 C20 C21 121.6(4)
C25 C20 C19 117.8(4)
C21 C20 C19 120.7(4)
C22 C21 C20 117.5(5)
C22 C21 C26 121.3(5)
C20 C21 C26 121.2(4)
C23 C22 C21 122.6(5)
C23 C22 H22 118.7
C21 C22 H22 118.7
C22 C23 C24 119.0(5)
C22 C23 C27 121.3(6)
C24 C23 C27 119.7(6)
C23 C24 C25 120.9(5)
C23 C24 H24 119.6
C25 C24 H24 119.6
C20 C25 C24 118.4(5)
C20 C25 C28 121.1(4)
C24 C25 C28 120.4(5)
C21 C26 H26A 109.5
C21 C26 H26B 109.5
H26A C26 H26B 109.5
C21 C26 H26C 109.5
H26A C26 H26C 109.5
H26B C26 H26C 109.5
C23 C27 H27A 109.5
C23 C27 H27B 109.5
H27A C27 H27B 109.5
C23 C27 H27C 109.5
H27A C27 H27C 109.5
H27B C27 H27C 109.5
C25 C28 H28A 109.5
C25 C28 H28B 109.5
H28A C28 H28B 109.5
C25 C28 H28C 109.5
H28A C28 H28C 109.5
H28B C28 H28C 109.5
N3 C29 C30 123.0(4)
N3 C29 H29 118.5
C30 C29 H29 118.5
C35 C30 C31 120.4(4)
C35 C30 C29 120.7(4)
C31 C30 C29 118.9(4)
C32 C31 C30 118.5(4)
C32 C31 C36 119.9(4)
C30 C31 C36 121.5(4)
C33 C32 C31 121.9(4)
C33 C32 H32 119.1
C31 C32 H32 119.1
C34 C33 C32 118.3(4)
C34 C33 C37 121.0(5)
C32 C33 C37 120.7(4)
C33 C34 C35 122.2(4)
C33 C34 H34 118.9
C35 C34 H34 118.9
C34 C35 C30 118.6(4)
C34 C35 C38 119.9(4)
C30 C35 C38 121.5(4)
C31 C36 H36A 109.5
C31 C36 H36B 109.5
H36A C36 H36B 109.5
C31 C36 H36C 109.5
H36A C36 H36C 109.5
H36B C36 H36C 109.5
C33 C37 H37A 109.5
C33 C37 H37B 109.5
H37A C37 H37B 109.5
C33 C37 H37C 109.5
H37A C37 H37C 109.5
H37B C37 H37C 109.5
C35 C38 H38A 109.5
C35 C38 H38B 109.5
H38A C38 H38B 109.5
C35 C38 H38C 109.5
H38A C38 H38C 109.5
H38B C38 H38C 109.5
F2 Sb1 F3 90.11(14)
F2 Sb1 F6 90.55(15)
F3 Sb1 F6 178.82(13)
F2 Sb1 F5 178.91(13)
F3 Sb1 F5 89.59(11)
F6 Sb1 F5 89.73(13)
F2 Sb1 F4 90.45(13)
F3 Sb1 F4 91.16(13)
F6 Sb1 F4 89.82(13)
F5 Sb1 F4 90.60(11)
F2 Sb1 F1 89.55(13)
F3 Sb1 F1 89.56(13)
F6 Sb1 F1 89.47(13)
F5 Sb1 F1 89.40(11)
F4 Sb1 F1 179.29(13)

loop_
_geom_bond_atom_site_label_1
_geom_bond_atom_site_label_2
_geom_bond_distance
Cu1 N1 2.030(3)
Cu1 C1 2.048(5)
Cu1 C2 2.082(4)
Cu1 N2 2.083(3)
Cu1 N3 2.128(3)
N1 C9 1.282(5)
N1 C5 1.487(5)
N2 C19 1.268(5)
N2 C3 1.489(5)
N3 C29 1.273(5)
N3 C7 1.478(5)
C1 C2 1.347(6)
C1 H1A 0.99(6)
C1 H1B 0.92(5)
C2 H2A 0.99(4)
C2 H2B 0.87(4)
C3 C8 1.520(6)
C3 C4 1.526(6)
C3 H3 1.0000
C4 C5 1.517(5)
C4 H4A 0.9900
C4 H4B 0.9900
C5 C6 1.522(6)
C5 H5 1.0000
C6 C7 1.528(6)
C6 H6A 0.9900
C6 H6B 0.9900
C7 C8 1.537(5)
C7 H7 1.0000
C8 H8A 0.9900
C8 H8B 0.9900
C9 C10 1.495(5)
C9 H9 0.9500
C10 C11 1.398(5)
C10 C15 1.404(5)
C11 C12 1.382(5)
C11 C16 1.517(5)
C12 C13 1.391(6)
C12 H12 0.9500
C13 C14 1.398(5)
C13 C17 1.522(6)
C14 C15 1.381(5)
C14 H14 0.9500
C15 C18 1.512(5)
C16 H16A 0.9800
C16 H16B 0.9800
C16 H16C 0.9800
C17 H17A 0.9800
C17 H17B 0.9800
C17 H17C 0.9800
C18 H18A 0.9800
C18 H18B 0.9800
C18 H18C 0.9800
C19 C20 1.487(6)
C19 H19 0.9500
C20 C25 1.394(6)
C20 C21 1.401(6)
C21 C22 1.389(6)
C21 C26 1.505(6)
C22 C23 1.374(7)
C22 H22 0.9500
C23 C24 1.386(8)
C23 C27 1.520(7)
C24 C25 1.403(7)
C24 H24 0.9500
C25 C28 1.489(7)
C26 H26A 0.9800
C26 H26B 0.9800
C26 H26C 0.9800
C27 H27A 0.9800
C27 H27B 0.9800
C27 H27C 0.9800
C28 H28A 0.9800
C28 H28B 0.9800
C28 H28C 0.9800
C29 C30 1.471(6)
C29 H29 0.9500
C30 C35 1.402(6)
C30 C31 1.402(6)
C31 C32 1.401(6)
C31 C36 1.509(6)
C32 C33 1.382(6)
C32 H32 0.9500
C33 C34 1.382(6)
C33 C37 1.518(6)
C34 C35 1.394(6)
C34 H34 0.9500
C35 C38 1.508(6)
C36 H36A 0.9800
C36 H36B 0.9800
C36 H36C 0.9800
C37 H37A 0.9800
C37 H37B 0.9800
C37 H37C 0.9800
C38 H38A 0.9800
C38 H38B 0.9800
C38 H38C 0.9800
Sb1 F2 1.862(3)
Sb1 F3 1.863(3)
Sb1 F6 1.863(3)
Sb1 F5 1.868(2)
Sb1 F4 1.870(3)
Sb1 F1 1.877(2)

loop_
_geom_torsion_atom_site_label_1
_geom_torsion_atom_site_label_2
_geom_torsion_atom_site_label_3
_geom_torsion_atom_site_label_4
_geom_torsion
C1 Cu1 N1 C9 3.8(4)
C2 Cu1 N1 C9 4.6(4)
N2 Cu1 N1 C9 141.2(3)
N3 Cu1 N1 C9 -126.3(3)
C1 Cu1 N1 C5 178.9(3)
C2 Cu1 N1 C5 179.7(3)
N2 Cu1 N1 C5 -43.7(3)
N3 Cu1 N1 C5 48.8(3)
N1 Cu1 N2 C19 -132.9(4)
C1 Cu1 N2 C19 -18.2(5)
C2 Cu1 N2 C19 20.1(4)
N3 Cu1 N2 C19 135.5(4)
N1 Cu1 N2 C3 44.4(3)
C1 Cu1 N2 C3 159.1(3)
C2 Cu1 N2 C3 -162.6(3)
N3 Cu1 N2 C3 -47.3(3)
N1 Cu1 N3 C29 133.0(3)
C1 Cu1 N3 C29 23.5(4)
C2 Cu1 N3 C29 -17.1(4)
N2 Cu1 N3 C29 -132.5(3)
N1 Cu1 N3 C7 -48.5(3)
C1 Cu1 N3 C7 -157.9(3)
C2 Cu1 N3 C7 161.5(3)
N2 Cu1 N3 C7 46.1(3)
N1 Cu1 C1 C2 179.2(3)
N2 Cu1 C1 C2 68.3(4)
N3 Cu1 C1 C2 -77.3(4)
N1 Cu1 C2 C1 -1.3(4)
N2 Cu1 C2 C1 -133.5(3)
N3 Cu1 C2 C1 124.0(3)
C19 N2 C3 C8 -118.6(4)
Cu1 N2 C3 C8 63.8(4)
C19 N2 C3 C4 117.4(4)
Cu1 N2 C3 C4 -60.2(4)
N2 C3 C4 C5 74.2(4)
C8 C3 C4 C5 -48.6(5)
C9 N1 C5 C4 -125.0(4)
Cu1 N1 C5 C4 59.5(4)
C9 N1 C5 C6 111.7(4)
Cu1 N1 C5 C6 -63.8(3)
C3 C4 C5 N1 -73.3(4)
C3 C4 C5 C6 49.1(4)
N1 C5 C6 C7 72.8(4)
C4 C5 C6 C7 -50.2(5)
C29 N3 C7 C6 -119.2(4)
Cu1 N3 C7 C6 62.1(3)
C29 N3 C7 C8 118.1(4)
Cu1 N3 C7 C8 -60.7(4)
C5 C6 C7 N3 -72.9(4)
C5 C6 C7 C8 49.8(4)
N2 C3 C8 C7 -74.4(4)
C4 C3 C8 C7 48.2(5)
N3 C7 C8 C3 73.3(4)
C6 C7 C8 C3 -48.5(4)
C5 N1 C9 C10 0.0(6)
Cu1 N1 C9 C10 174.9(3)
N1 C9 C10 C11 -97.6(5)
N1 C9 C10 C15 83.2(5)
C15 C10 C11 C12 -2.5(6)
C9 C10 C11 C12 178.4(4)
C15 C10 C11 C16 178.5(4)
C9 C10 C11 C16 -0.7(6)
C10 C11 C12 C13 -0.4(6)
C16 C11 C12 C13 178.7(4)
C11 C12 C13 C14 2.1(6)
C11 C12 C13 C17 -177.4(4)
C12 C13 C14 C15 -1.0(6)
C17 C13 C14 C15 178.5(4)
C13 C14 C15 C10 -1.8(6)
C13 C14 C15 C18 178.0(4)
C11 C10 C15 C14 3.5(6)
C9 C10 C15 C14 -177.4(4)
C11 C10 C15 C18 -176.2(4)
C9 C10 C15 C18 2.9(6)
C3 N2 C19 C20 -179.9(4)
Cu1 N2 C19 C20 -2.7(6)
N2 C19 C20 C25 -95.9(5)
N2 C19 C20 C21 84.5(5)
C25 C20 C21 C22 0.0(6)
C19 C20 C21 C22 179.6(4)
C25 C20 C21 C26 178.8(4)
C19 C20 C21 C26 -1.7(6)
C20 C21 C22 C23 1.1(7)
C26 C21 C22 C23 -177.6(4)
C21 C22 C23 C24 -0.6(7)
C21 C22 C23 C27 178.9(4)
C22 C23 C24 C25 -1.0(7)
C27 C23 C24 C25 179.5(4)
C21 C20 C25 C24 -1.6(6)
C19 C20 C25 C24 178.9(4)
C21 C20 C25 C28 -178.6(4)
C19 C20 C25 C28 1.8(6)
C23 C24 C25 C20 2.1(6)
C23 C24 C25 C28 179.1(4)
C7 N3 C29 C30 176.9(3)
Cu1 N3 C29 C30 -4.6(6)
N3 C29 C30 C35 -68.5(5)
N3 C29 C30 C31 111.6(4)
C35 C30 C31 C32 2.7(6)
C29 C30 C31 C32 -177.4(3)
C35 C30 C31 C36 -179.6(4)
C29 C30 C31 C36 0.3(6)
C30 C31 C32 C33 -0.7(6)
C36 C31 C32 C33 -178.5(4)
C31 C32 C33 C34 -1.0(6)
C31 C32 C33 C37 177.8(4)
C32 C33 C34 C35 0.8(6)
C37 C33 C34 C35 -178.0(4)
C33 C34 C35 C30 1.1(6)
C33 C34 C35 C38 -179.0(4)
C31 C30 C35 C34 -2.9(5)
C29 C30 C35 C34 177.2(3)
C31 C30 C35 C38 177.2(3)
C29 C30 C35 C38 -2.7(5)
